data_2200743
loop_
_publ_author_name
'Karl E. Bessler'
'Leandro A. de P. Calzavara'
'Victor M. Deflon'
'Elke Niquet'

_publ_section_title
;
 Bis(\m-tricyanomethanido)tetrakis(triphenylphosphine)dicopper(I)
;
_journal_issue 11
_journal_name_full 'Acta Crystallographica Section E'
_journal_page_first m522
_journal_page_last m523
_journal_paper_doi 10.1107/S1600536801016373
_journal_volume 57
_journal_year 2001
_chemical_formula_moiety C80H60Cu2N6P4
_chemical_formula_sum 'C80 H60 Cu2 N6 P4'
_chemical_formula_weight 1356.30
_chemical_name_systematic
;
 Tetrakis(triphenylphosphine)-bis(\m-tricyanomethanido)dicopper(I)
;
_space_group_IT_number 2
_symmetry_cell_setting triclinic
_symmetry_space_group_name_Hall '-P 1'
_symmetry_space_group_name_H-M 'P -1'
_cell_angle_alpha 85.113(11)
_cell_angle_beta 69.290(12)
_cell_angle_gamma 66.945(13)
_cell_formula_units_Z 1
_cell_length_a 12.113(3)
_cell_length_b 12.8530(16)
_cell_length_c 13.0084(14)
_cell_measurement_reflns_used 25
_cell_measurement_temperature 213(2)
_cell_measurement_theta_max 50.2
_cell_measurement_theta_min 29.9
_cell_volume 1739.7(6)
_computing_cell_refinement 'CAD-4 EXPRESS'
_computing_data_collection 'CAD-4 EXPRESS (Enraf-Nonius 1994)'
_computing_data_reduction 'HELENA (Spek, 1997)'
_computing_molecular_graphics 'PLATON (Spek, 1997), ORTEP3 for Windows (Farrugia, 1997)'
_computing_publication_material SHELXL97
_computing_structure_refinement 'SHELXL97 (Sheldrick, 1997)'
_computing_structure_solution 'SHELXS97 (Sheldrick, 1997)'
_diffrn_ambient_temperature 213(2)
_diffrn_measured_fraction_theta_full .987
_diffrn_measured_fraction_theta_max .987
_diffrn_measurement_device_type 'Enraf-Nonius CAD-4'
_diffrn_measurement_method \w
_diffrn_radiation_monochromator graphite
_diffrn_radiation_source 'fine-focus sealed tube'
_diffrn_radiation_type CuK\a
_diffrn_radiation_wavelength 1.54184
_diffrn_reflns_av_R_equivalents .0774
_diffrn_reflns_av_sigmaI/netI .0277
_diffrn_reflns_limit_h_max 14
_diffrn_reflns_limit_h_min -1
_diffrn_reflns_limit_k_max 15
_diffrn_reflns_limit_k_min -14
_diffrn_reflns_limit_l_max 15
_diffrn_reflns_limit_l_min -14
_diffrn_reflns_number 6696
_diffrn_reflns_theta_full 64.98
_diffrn_reflns_theta_max 65.0
_diffrn_reflns_theta_min 5.06
_diffrn_standards_decay_% 2.2
_diffrn_standards_interval_count 400
_diffrn_standards_number 3
_exptl_absorpt_coefficient_mu 1.996
_exptl_absorpt_correction_T_max .81661
_exptl_absorpt_correction_T_min .63361
_exptl_absorpt_correction_type '\y scan'
_exptl_absorpt_process_details '(Spek, 1997)'
_exptl_crystal_colour colourless
_exptl_crystal_density_diffrn 1.295
_exptl_crystal_density_method 'not measured'
_exptl_crystal_description block
_exptl_crystal_F_000 700
_exptl_crystal_size_max .50
_exptl_crystal_size_mid .20
_exptl_crystal_size_min .10
_refine_diff_density_max .640
_refine_diff_density_min -.874
_refine_ls_extinction_method none
_refine_ls_goodness_of_fit_ref 1.096
_refine_ls_hydrogen_treatment constr
_refine_ls_matrix_type full
_refine_ls_number_parameters 415
_refine_ls_number_reflns 5840
_refine_ls_number_restraints 0
_refine_ls_restrained_S_all 1.096
_refine_ls_R_factor_all .0531
_refine_ls_R_factor_gt .0521
_refine_ls_shift/su_max .001
_refine_ls_shift/su_mean .001
_refine_ls_structure_factor_coef Fsqd
_refine_ls_weighting_details 'w=1/[\s^2^(Fo^2^)+(0.0797P)^2^+2.1459P], where P=(Fo^2^+2Fc^2^)/3'
_refine_ls_weighting_scheme calc
_refine_ls_wR_factor_ref .1523
_reflns_number_gt 5634
_reflns_number_total 5840
_reflns_threshold_expression I>2\s(I)
_cod_data_source_file om6057.cif
_cod_data_source_block I
_cod_original_cell_volume 1739.7(5)
_cod_original_sg_symbol_H-M P-1
_cod_database_code 2200743
_cod_database_fobs_code 2200743

loop_
_symmetry_equiv_pos_as_xyz
'x, y, z'
'-x, -y, -z'

loop_
_atom_site_label
_atom_site_fract_x
_atom_site_fract_y
_atom_site_fract_z
_atom_site_U_iso_or_equiv
_atom_site_adp_type
_atom_site_calc_flag
_atom_site_refinement_flags
_atom_site_occupancy
_atom_site_disorder_assembly
_atom_site_disorder_group
_atom_site_type_symbol
Cu .60412(4) .83892(3) .76120(4) .03351(16) Uani d . 1 . . Cu
P1 .58828(7) .68705(6) .70137(6) .03146(19) Uani d . 1 . . P
C111 .5807(3) .6871(2) .5642(3) .0343(6) Uani d . 1 . . C
C112 .6544(3) .7333(3) .4813(3) .0442(8) Uani d . 1 . . C
H112 .7073 .7622 .4972 .053 Uiso calc R 1 . . H
C113 .6509(4) .7373(3) .3760(3) .0546(9) Uani d . 1 . . C
H113 .7031 .7667 .3203 .066 Uiso calc R 1 . . H
C114 .5709(4) .6983(4) .3528(3) .0577(10) Uani d . 1 . . C
H114 .5667 .7032 .2817 .069 Uiso calc R 1 . . H
C115 .4973(4) .6522(4) .4332(3) .0585(10) Uani d . 1 . . C
H115 .4434 .6248 .4171 .070 Uiso calc R 1 . . H
C116 .5029(3) .6464(3) .5383(3) .0460(8) Uani d . 1 . . C
H116 .4530 .6143 .5929 .055 Uiso calc R 1 . . H
C121 .7287(3) .5602(2) .6962(3) .0342(6) Uani d . 1 . . C
C122 .7535(3) .5299(3) .7945(3) .0419(7) Uani d . 1 . . C
H122 .6928 .5684 .8617 .050 Uiso calc R 1 . . H
C123 .8670(3) .4438(3) .7925(3) .0494(8) Uani d . 1 . . C
H123 .8827 .4233 .8587 .059 Uiso calc R 1 . . H
C124 .9577(3) .3874(3) .6944(3) .0506(9) Uani d . 1 . . C
H124 1.0359 .3305 .6935 .061 Uiso calc R 1 . . H
C125 .9332(3) .4148(3) .5980(3) .0500(9) Uani d . 1 . . C
H125 .9941 .3751 .5314 .060 Uiso calc R 1 . . H
C126 .8193(3) .5006(3) .5986(3) .0414(7) Uani d . 1 . . C
H126 .8033 .5185 .5323 .050 Uiso calc R 1 . . H
C131 .4531(3) .6525(3) .7881(3) .0385(7) Uani d . 1 . . C
C132 .4607(4) .5427(3) .8057(3) .0539(9) Uani d . 1 . . C
H132 .5395 .4816 .7751 .065 Uiso calc R 1 . . H
C133 .3524(5) .5219(4) .8685(4) .0710(12) Uani d . 1 . . C
H133 .3591 .4470 .8815 .085 Uiso calc R 1 . . H
C134 .2372(4) .6091(5) .9110(4) .0747(14) Uani d . 1 . . C
H134 .1637 .5943 .9502 .090 Uiso calc R 1 . . H
C135 .2280(4) .7189(5) .8967(4) .0706(13) Uani d . 1 . . C
H135 .1488 .7793 .9284 .085 Uiso calc R 1 . . H
C136 .3365(3) .7413(3) .8349(3) .0518(9) Uani d . 1 . . C
H136 .3300 .8165 .8251 .062 Uiso calc R 1 . . H
P2 .75909(7) .90759(6) .67023(7) .0347(2) Uani d . 1 . . P
C211 .7348(3) 1.0422(3) .7297(3) .0397(7) Uani d . 1 . . C
C212 .7600(3) 1.1285(3) .6678(3) .0466(8) Uani d . 1 . . C
H212 .7886 1.1207 .5906 .056 Uiso calc R 1 . . H
C213 .7432(3) 1.2268(3) .7192(4) .0532(9) Uani d . 1 . . C
H213 .7608 1.2849 .6764 .064 Uiso calc R 1 . . H
C214 .7013(4) 1.2398(3) .8317(4) .0580(10) Uani d . 1 . . C
H214 .6930 1.3054 .8658 .070 Uiso calc R 1 . . H
C215 .6717(5) 1.1572(4) .8940(4) .0716(13) Uani d . 1 . . C
H215 .6405 1.1668 .9712 .086 Uiso calc R 1 . . H
C216 .6878(5) 1.0590(3) .8433(3) .0625(11) Uani d . 1 . . C
H216 .6663 1.0028 .8869 .075 Uiso calc R 1 . . H
C221 .7772(3) .9362(2) .5271(3) .0360(7) Uani d . 1 . . C
C222 .6668(3) 1.0022(3) .5038(3) .0449(8) Uani d . 1 . . C
H222 .5881 1.0336 .5619 .054 Uiso calc R 1 . . H
C223 .6717(3) 1.0219(3) .3961(3) .0501(8) Uani d . 1 . . C
H223 .5968 1.0666 .3815 .060 Uiso calc R 1 . . H
C224 .7867(4) .9757(3) .3103(3) .0506(8) Uani d . 1 . . C
H224 .7901 .9887 .2372 .061 Uiso calc R 1 . . H
C225 .8964(3) .9108(3) .3316(3) .0494(8) Uani d . 1 . . C
H225 .9747 .8797 .2730 .059 Uiso calc R 1 . . H
C226 .8922(3) .8911(3) .4393(3) .0400(7) Uani d . 1 . . C
H226 .9678 .8468 .4530 .048 Uiso calc R 1 . . H
C231 .9191(3) .8142(3) .6677(3) .0376(7) Uani d . 1 . . C
C232 .9412(3) .7033(3) .6938(3) .0435(8) Uani d . 1 . . C
H232 .8738 .6779 .7132 .052 Uiso calc R 1 . . H
C233 1.0612(3) .6288(3) .6919(3) .0522(9) Uani d . 1 . . C
H233 1.0748 .5535 .7103 .063 Uiso calc R 1 . . H
C234 1.1602(3) .6648(3) .6632(3) .0543(9) Uani d . 1 . . C
H234 1.2420 .6141 .6609 .065 Uiso calc R 1 . . H
C235 1.1396(3) .7753(3) .6377(4) .0565(10) Uani d . 1 . . C
H235 1.2073 .8001 .6187 .068 Uiso calc R 1 . . H
C236 1.0201(3) .8502(3) .6397(3) .0483(8) Uani d . 1 . . C
H236 1.0069 .9256 .6222 .058 Uiso calc R 1 . . H
N11 .6341(3) .7953(2) .9104(3) .0473(7) Uani d . 1 . . N
C11 .6654(3) .8083(3) .9807(3) .0394(7) Uani d . 1 . . C
C1 .6998(3) .8307(3) 1.0662(3) .0429(8) Uani d . 1 . . C
C12 .3782(3) 1.0665(3) .8710(3) .0390(7) Uani d . 1 . . C
N12 .4446(3) .9811(2) .8231(3) .0460(7) Uani d . 1 . . N
C13 .8154(4) .7602(4) 1.0795(3) .0689(13) Uani d . 1 . . C
N13 .9080(4) .7044(5) 1.0921(4) .131(3) Uani d . 1 . . N

loop_
_atom_site_aniso_label
_atom_site_aniso_U_11
_atom_site_aniso_U_22
_atom_site_aniso_U_33
_atom_site_aniso_U_12
_atom_site_aniso_U_13
_atom_site_aniso_U_23
Cu .0286(2) .0285(2) .0391(3) -.01020(18) -.00621(19) -.00496(18)
P1 .0264(4) .0273(4) .0366(4) -.0104(3) -.0053(3) -.0033(3)
C111 .0293(14) .0272(14) .0397(17) -.0067(11) -.0080(12) -.0035(12)
C112 .0475(18) .0470(18) .0426(19) -.0270(15) -.0110(15) .0027(14)
C113 .066(2) .056(2) .042(2) -.0306(19) -.0114(17) .0041(16)
C114 .071(3) .061(2) .044(2) -.025(2) -.0232(19) .0008(17)
C115 .064(2) .070(3) .061(2) -.036(2) -.033(2) .004(2)
C116 .0425(17) .0513(19) .050(2) -.0246(15) -.0151(15) .0026(16)
C121 .0303(14) .0267(14) .0425(17) -.0120(12) -.0073(12) -.0013(12)
C122 .0410(17) .0358(16) .0436(19) -.0128(14) -.0107(14) .0010(14)
C123 .052(2) .0392(18) .061(2) -.0169(16) -.0262(18) .0103(16)
C124 .0367(17) .0334(17) .074(3) -.0083(14) -.0166(17) .0067(16)
C125 .0379(17) .0352(17) .059(2) -.0056(14) -.0045(15) -.0038(15)
C126 .0389(17) .0338(16) .0432(18) -.0118(13) -.0066(14) -.0018(13)
C131 .0343(15) .0438(17) .0357(17) -.0180(13) -.0059(13) -.0030(13)
C132 .052(2) .053(2) .054(2) -.0297(17) -.0050(17) .0018(17)
C133 .081(3) .084(3) .061(3) -.061(3) -.011(2) .016(2)
C134 .063(3) .126(4) .046(2) -.062(3) -.0007(19) .001(2)
C135 .0362(19) .103(4) .058(3) -.026(2) .0040(17) -.014(2)
C136 .0348(17) .061(2) .048(2) -.0157(16) -.0015(15) -.0057(17)
P2 .0307(4) .0296(4) .0421(5) -.0141(3) -.0074(3) -.0011(3)
C211 .0368(16) .0312(15) .051(2) -.0171(13) -.0098(14) -.0030(13)
C212 .0443(18) .0385(17) .053(2) -.0176(15) -.0100(15) .0010(15)
C213 .051(2) .0303(16) .078(3) -.0188(15) -.0185(19) .0033(16)
C214 .058(2) .043(2) .075(3) -.0256(17) -.014(2) -.0123(18)
C215 .104(4) .066(3) .054(2) -.055(3) -.013(2) -.007(2)
C216 .097(3) .054(2) .049(2) -.050(2) -.016(2) .0028(18)
C221 .0350(15) .0290(14) .0445(18) -.0145(12) -.0118(13) -.0008(12)
C222 .0355(16) .0381(17) .056(2) -.0113(14) -.0119(15) -.0014(15)
C223 .049(2) .0425(18) .062(2) -.0141(15) -.0274(18) .0074(16)
C224 .061(2) .0440(19) .050(2) -.0213(17) -.0222(17) .0048(16)
C225 .0464(19) .0454(19) .046(2) -.0150(15) -.0063(15) -.0014(15)
C226 .0373(16) .0351(16) .0432(18) -.0118(13) -.0112(13) .0020(13)
C231 .0327(15) .0384(16) .0428(18) -.0171(13) -.0098(13) -.0013(13)
C232 .0374(16) .0395(17) .056(2) -.0197(14) -.0136(15) .0047(15)
C233 .0427(18) .0401(18) .075(3) -.0164(15) -.0222(18) .0069(17)
C234 .0354(17) .055(2) .070(3) -.0131(16) -.0200(17) .0042(18)
C235 .0401(19) .062(2) .076(3) -.0292(18) -.0208(18) .010(2)
C236 .0422(18) .0444(18) .065(2) -.0255(15) -.0189(16) .0110(16)
N11 .0451(16) .0401(15) .0482(18) -.0112(12) -.0104(13) -.0072(13)
C11 .0384(16) .0272(15) .0414(18) -.0058(12) -.0076(14) -.0039(13)
C1 .0364(16) .0362(17) .0427(19) .0011(13) -.0134(14) -.0075(14)
C12 .0307(15) .0387(17) .0423(18) -.0066(14) -.0129(13) -.0044(14)
N12 .0368(14) .0417(16) .0525(17) -.0055(13) -.0155(13) -.0110(13)
C13 .054(2) .071(3) .048(2) .014(2) -.0178(18) -.018(2)
N13 .071(3) .157(5) .086(3) .057(3) -.043(3) -.036(3)

loop_
_atom_type_symbol
_atom_type_description
_atom_type_scat_dispersion_real
_atom_type_scat_dispersion_imag
_atom_type_scat_source
C C .0181 .0091 'International Tables Vol C Tables 4.2.6.8 and 6.1.1.4'
H H .0000 .0000 'International Tables Vol C Tables 4.2.6.8 and 6.1.1.4'
N N .0311 .0180 'International Tables Vol C Tables 4.2.6.8 and 6.1.1.4'
P P .2955 .4335 'International Tables Vol C Tables 4.2.6.8 and 6.1.1.4'
Cu Cu -1.9646 .5888 'International Tables Vol C Tables 4.2.6.8 and 6.1.1.4'

loop_
_geom_angle_atom_site_label_1
_geom_angle_atom_site_label_2
_geom_angle_atom_site_label_3
_geom_angle_site_symmetry_1
_geom_angle_site_symmetry_3
_geom_angle
_geom_angle_publ_flag
N12 Cu N11 . . 95.92(12) yes
N12 Cu P1 . . 119.59(9) yes
N11 Cu P1 . . 105.21(8) yes
N12 Cu P2 . . 103.34(9) yes
N11 Cu P2 . . 102.77(9) yes
P1 Cu P2 . . 124.87(3) yes
C111 P1 C121 . . 104.00(14) no
C111 P1 C131 . . 103.67(14) no
C121 P1 C131 . . 104.33(14) no
C111 P1 Cu . . 117.82(10) no
C121 P1 Cu . . 109.67(10) no
C131 P1 Cu . . 115.93(11) no
C116 C111 C112 . . 118.0(3) no
C116 C111 P1 . . 123.6(3) no
C112 C111 P1 . . 118.4(2) no
C113 C112 C111 . . 121.0(3) no
C114 C113 C112 . . 119.9(3) no
C115 C114 C113 . . 120.3(4) no
C114 C115 C116 . . 119.6(3) no
C111 C116 C115 . . 121.3(3) no
C126 C121 C122 . . 118.6(3) no
C126 C121 P1 . . 123.1(3) no
C122 C121 P1 . . 117.9(2) no
C123 C122 C121 . . 120.0(3) no
C124 C123 C122 . . 120.6(4) no
C125 C124 C123 . . 119.8(3) no
C124 C125 C126 . . 120.3(3) no
C125 C126 C121 . . 120.6(3) no
C132 C131 C136 . . 118.9(3) no
C132 C131 P1 . . 123.3(3) no
C136 C131 P1 . . 117.8(3) no
C131 C132 C133 . . 120.5(4) no
C134 C133 C132 . . 120.5(4) no
C133 C134 C135 . . 120.0(4) no
C134 C135 C136 . . 120.1(4) no
C131 C136 C135 . . 120.0(4) no
C221 P2 C231 . . 105.14(14) no
C221 P2 C211 . . 103.19(15) no
C231 P2 C211 . . 103.35(14) no
C221 P2 Cu . . 115.29(10) no
C231 P2 Cu . . 113.82(11) no
C211 P2 Cu . . 114.67(11) no
C212 C211 C216 . . 118.0(3) no
C212 C211 P2 . . 123.8(3) no
C216 C211 P2 . . 118.2(3) no
C211 C212 C213 . . 120.3(4) no
C214 C213 C212 . . 120.6(4) no
C215 C214 C213 . . 119.7(4) no
C214 C215 C216 . . 119.9(4) no
C211 C216 C215 . . 121.3(4) no
C226 C221 C222 . . 118.2(3) no
C226 C221 P2 . . 124.1(2) no
C222 C221 P2 . . 117.6(2) no
C223 C222 C221 . . 120.9(3) no
C224 C223 C222 . . 119.9(3) no
C225 C224 C223 . . 120.0(4) no
C224 C225 C226 . . 120.4(3) no
C225 C226 C221 . . 120.6(3) no
C232 C231 C236 . . 118.6(3) no
C232 C231 P2 . . 118.7(2) no
C236 C231 P2 . . 122.7(3) no
C231 C232 C233 . . 120.9(3) no
C234 C233 C232 . . 120.0(3) no
C233 C234 C235 . . 119.8(3) no
C234 C235 C236 . . 120.5(3) no
C235 C236 C231 . . 120.2(3) no
C11 N11 Cu . . 151.7(3) yes
N11 C11 C1 . . 176.8(3) yes
C13 C1 C12 . 2_677 121.1(3) yes
C13 C1 C11 . . 121.3(3) yes
C12 C1 C11 2_677 . 117.2(3) yes
N12 C12 C1 . 2_677 176.9(3) yes
C12 N12 Cu . . 159.6(3) yes
N13 C13 C1 . . 178.7(5) yes

loop_
_geom_bond_atom_site_label_1
_geom_bond_atom_site_label_2
_geom_bond_site_symmetry_2
_geom_bond_distance
_geom_bond_publ_flag
Cu N12 . 2.027(3) yes
Cu N11 . 2.090(3) yes
Cu P1 . 2.2607(8) yes
Cu P2 . 2.2916(9) yes
P1 C111 . 1.818(3) no
P1 C121 . 1.823(3) no
P1 C131 . 1.825(3) no
C111 C116 . 1.384(4) no
C111 C112 . 1.393(4) no
C112 C113 . 1.380(5) no
C113 C114 . 1.377(6) no
C114 C115 . 1.375(6) no
C115 C116 . 1.387(5) no
C121 C126 . 1.388(4) no
C121 C122 . 1.404(5) no
C122 C123 . 1.380(5) no
C123 C124 . 1.379(5) no
C124 C125 . 1.375(6) no
C125 C126 . 1.387(5) no
C131 C132 . 1.383(5) no
C131 C136 . 1.384(5) no
C132 C133 . 1.392(5) no
C133 C134 . 1.358(7) no
C134 C135 . 1.373(7) no
C135 C136 . 1.401(6) no
P2 C221 . 1.819(3) no
P2 C231 . 1.827(3) no
P2 C211 . 1.829(3) no
C211 C212 . 1.382(5) no
C211 C216 . 1.385(5) no
C212 C213 . 1.390(5) no
C213 C214 . 1.370(6) no
C214 C215 . 1.363(6) no
C215 C216 . 1.387(5) no
C221 C226 . 1.392(4) no
C221 C222 . 1.398(5) no
C222 C223 . 1.386(5) no
C223 C224 . 1.380(5) no
C224 C225 . 1.376(5) no
C225 C226 . 1.389(5) no
C231 C232 . 1.379(5) no
C231 C236 . 1.394(4) no
C232 C233 . 1.386(5) no
C233 C234 . 1.372(5) no
C234 C235 . 1.375(6) no
C235 C236 . 1.381(5) no
N11 C11 . 1.152(4) yes
C11 C1 . 1.404(5) yes
C1 C13 . 1.402(5) yes
C1 C12 2_677 1.402(4) yes
C12 N12 . 1.144(4) yes
C12 C1 2_677 1.402(4) no
C13 N13 . 1.131(5) yes
